data_2205435
loop_
_publ_author_name
'Christopher C. Harding'
'David J. Watkin'
'David J. Hotchkiss'
'Joseph M.D. Cook'
'George W. J. Fleet'

_publ_section_title 1-Amino-<i>N</i>,<i>N</i>-dibenzyl-1,6-dideoxy-\b-<small>L</small>-fructofuranose
_journal_issue 4
_journal_name_full 'Acta Crystallographica Section E'
_journal_page_first o995
_journal_page_last o997
_journal_paper_doi 10.1107/S1600536805007324
_journal_volume 61
_journal_year 2005
_chemical_formula_iupac 'C20 H25 N1 O4'
_chemical_formula_moiety 'C20 H25 N1 O4'
_chemical_formula_sum 'C20 H25 N O4'
_chemical_formula_weight 343.42
_chemical_name_systematic
;
1-Amino-N,N-dibenzyl-1,6-dideoxy-\b-L-fructofuranose
;
_space_group_IT_number 4
_symmetry_cell_setting monoclinic
_symmetry_space_group_name_Hall 'P 2yb'
_symmetry_space_group_name_H-M 'P 1 21 1'
_atom_sites_solution_hydrogens geom
_atom_sites_solution_primary direct
_audit_creation_method CRYSTALS_ver_12.51
_cell_angle_alpha 90
_cell_angle_beta 103.8824(11)
_cell_angle_gamma 90
_cell_formula_units_Z 2
_cell_length_a 10.8823(2)
_cell_length_b 5.46900(10)
_cell_length_c 15.3816(2)
_cell_measurement_reflns_used 2070
_cell_measurement_temperature 190
_cell_measurement_theta_max 27
_cell_measurement_theta_min 1
_cell_volume 888.70(3)
_computing_cell_refinement 'DENZO/SCALEP (Otwinowski & Minor, 1997)'
_computing_data_collection 'COLLECT (Nonius, 2001)'
_computing_data_reduction DENZO/SCALEP
_computing_molecular_graphics 'CAMERON (Watkin et al., 1996)'
_computing_publication_material CRYSTALS
_computing_structure_refinement 'CRYSTALS (Betteridge et al., 2003)'
_computing_structure_solution 'SIR92 (Altomare et al., 1994)'
_diffrn_ambient_temperature 190
_diffrn_measured_fraction_theta_full 0.996
_diffrn_measured_fraction_theta_max 0.994
_diffrn_measurement_device_type 'Nonius KappaCCD'
_diffrn_measurement_method \w
_diffrn_radiation_monochromator graphite
_diffrn_radiation_type 'Mo K\a'
_diffrn_radiation_wavelength 0.71073
_diffrn_reflns_av_R_equivalents 0.013
_diffrn_reflns_limit_h_max 14
_diffrn_reflns_limit_h_min -13
_diffrn_reflns_limit_k_max 6
_diffrn_reflns_limit_k_min -7
_diffrn_reflns_limit_l_max 19
_diffrn_reflns_limit_l_min -19
_diffrn_reflns_number 3627
_diffrn_reflns_theta_full 26.929
_diffrn_reflns_theta_max 27.479
_diffrn_reflns_theta_min 1.364
_diffrn_standards_number 0
_exptl_absorpt_coefficient_mu 0.089
_exptl_absorpt_correction_T_max 0.99
_exptl_absorpt_correction_T_min 0.98
_exptl_absorpt_correction_type multi-scan
_exptl_absorpt_process_details '(DENZO/SCALEP; Otwinowski & Minor, 1997)'
_exptl_crystal_colour colourless
_exptl_crystal_density_diffrn 1.283
_exptl_crystal_description 'block cut from needle'
_exptl_crystal_F_000 368
_exptl_crystal_size_max 0.20
_exptl_crystal_size_mid 0.20
_exptl_crystal_size_min 0.10
_refine_diff_density_max 0.18
_refine_diff_density_min -0.21
_refine_ls_extinction_method None
_refine_ls_goodness_of_fit_ref 0.9916
_refine_ls_hydrogen_treatment constr
_refine_ls_matrix_type full
_refine_ls_number_parameters 226
_refine_ls_number_reflns 2229
_refine_ls_number_restraints 1
_refine_ls_R_factor_all 0.0424
_refine_ls_R_factor_gt 0.0345
_refine_ls_shift/su_max 0.000163
_refine_ls_structure_factor_coef Fsqd
_refine_ls_weighting_details 'w = 1/[\s^2^(F^2^) + (0.03P)^2^ + 0.09P] where P = [max(Fo^2^,0) + 2Fc^2^]/3'
_refine_ls_weighting_scheme calc
_refine_ls_wR_factor_all 0.0784
_refine_ls_wR_factor_gt 0.0744
_refine_ls_wR_factor_ref 0.0784
_reflns_number_gt 1942
_reflns_number_total 2237
_reflns_threshold_expression I>2\s(I)
_cod_data_source_file cf6414.cif
_cod_data_source_block 3
_cod_original_sg_symbol_H-M 'P 21'
_cod_original_formula_sum 'C20 H25 N1 O4'
_cod_database_code 2205435
_cod_database_fobs_code 2205435

loop_
_symmetry_equiv_pos_as_xyz
x,y,z
-x,y+1/2,-z

loop_
_atom_site_label
_atom_site_fract_x
_atom_site_fract_y
_atom_site_fract_z
_atom_site_U_iso_or_equiv
_atom_site_adp_type
_atom_site_occupancy
_atom_site_type_symbol
C1 0.24341(16) 0.8449(4) 0.31483(11) 0.0213 Uani 1.0000 C
C2 0.12615(16) 0.9649(4) 0.33411(11) 0.0236 Uani 1.0000 C
C3 0.15036(16) 0.9307(4) 0.43567(11) 0.0242 Uani 1.0000 C
C4 0.21898(18) 0.6849(4) 0.45156(11) 0.0281 Uani 1.0000 C
O5 0.25760(12) 0.6297(3) 0.36919(7) 0.0248 Uani 1.0000 O
C6 0.3337(2) 0.6780(6) 0.52978(12) 0.0466 Uani 1.0000 C
O7 0.03752(11) 0.9209(3) 0.46816(8) 0.0346 Uani 1.0000 O
O8 0.10507(12) 1.2076(3) 0.30281(9) 0.0303 Uani 1.0000 O
C9 0.23408(15) 0.7756(4) 0.21732(10) 0.0237 Uani 1.0000 C
N10 0.36084(13) 0.7409(3) 0.20179(9) 0.0216 Uani 1.0000 N
C11 0.41506(16) 0.5005(4) 0.23173(11) 0.0225 Uani 1.0000 C
C12 0.55810(16) 0.4956(4) 0.24789(10) 0.0217 Uani 1.0000 C
C13 0.63127(17) 0.6773(4) 0.29832(12) 0.0303 Uani 1.0000 C
C14 0.76282(18) 0.6647(5) 0.31904(13) 0.0350 Uani 1.0000 C
C15 0.82190(18) 0.4696(5) 0.28901(13) 0.0348 Uani 1.0000 C
C16 0.75082(19) 0.2890(5) 0.23788(13) 0.0351 Uani 1.0000 C
C17 0.61897(18) 0.3026(4) 0.21695(12) 0.0287 Uani 1.0000 C
C18 0.36926(16) 0.8006(4) 0.10956(10) 0.0237 Uani 1.0000 C
C19 0.29227(16) 0.6416(4) 0.03600(10) 0.0228 Uani 1.0000 C
C20 0.16543(17) 0.6949(5) -0.00240(11) 0.0305 Uani 1.0000 C
C21 0.09348(19) 0.5435(5) -0.06740(12) 0.0380 Uani 1.0000 C
C22 0.1456(2) 0.3377(5) -0.09546(13) 0.0405 Uani 1.0000 C
C23 0.2722(2) 0.2853(5) -0.06025(12) 0.0382 Uani 1.0000 C
C24 0.34477(19) 0.4358(4) 0.00519(12) 0.0299 Uani 1.0000 C
O25 0.34520(11) 1.0063(3) 0.34463(7) 0.0254 Uani 1.0000 O
H21 0.0504 0.8672 0.3054 0.0288 Uiso 1.0000 H
H31 0.2068 1.0624 0.4661 0.0296 Uiso 1.0000 H
H41 0.1588 0.5572 0.4566 0.0364 Uiso 1.0000 H
H61 0.3751 0.5183 0.5300 0.0556 Uiso 1.0000 H
H62 0.3026 0.6978 0.5844 0.0566 Uiso 1.0000 H
H63 0.3937 0.8124 0.5229 0.0561 Uiso 1.0000 H
H91 0.1915 0.9117 0.1800 0.0282 Uiso 1.0000 H
H92 0.1816 0.6317 0.2028 0.0294 Uiso 1.0000 H
H111 0.3763 0.3712 0.1885 0.0267 Uiso 1.0000 H
H112 0.3912 0.4659 0.2882 0.0267 Uiso 1.0000 H
H131 0.5898 0.8162 0.3198 0.0376 Uiso 1.0000 H
H141 0.8142 0.7941 0.3558 0.0424 Uiso 1.0000 H
H151 0.9131 0.4603 0.3033 0.0431 Uiso 1.0000 H
H161 0.7926 0.1520 0.2146 0.0455 Uiso 1.0000 H
H171 0.5711 0.1722 0.1815 0.0353 Uiso 1.0000 H
H181 0.3400 0.9716 0.0994 0.0278 Uiso 1.0000 H
H182 0.4603 0.7958 0.1085 0.0274 Uiso 1.0000 H
H201 0.1281 0.8398 0.0176 0.0366 Uiso 1.0000 H
H211 0.0053 0.5826 -0.0959 0.0449 Uiso 1.0000 H
H221 0.0939 0.2280 -0.1409 0.0483 Uiso 1.0000 H
H231 0.3093 0.1398 -0.0810 0.0465 Uiso 1.0000 H
H241 0.4367 0.3980 0.0297 0.0368 Uiso 1.0000 H
H5 0.3992 0.9894 0.3057 0.0365 Uiso 1.0000 H
H17 0.0279 1.0853 0.4862 0.0386 Uiso 1.0000 H
H24 0.1815 1.3054 0.3228 0.0377 Uiso 1.0000 H

loop_
_atom_site_aniso_label
_atom_site_aniso_U_11
_atom_site_aniso_U_22
_atom_site_aniso_U_33
_atom_site_aniso_U_12
_atom_site_aniso_U_13
_atom_site_aniso_U_23
C1 0.0219(8) 0.0200(10) 0.0225(8) -0.0015(8) 0.0060(6) 0.0017(8)
C2 0.0215(8) 0.0222(11) 0.0277(9) 0.0022(8) 0.0073(7) -0.0009(8)
C3 0.0231(8) 0.0249(11) 0.0272(9) -0.0015(9) 0.0115(7) -0.0040(9)
C4 0.0382(10) 0.0255(11) 0.0262(9) 0.0022(10) 0.0186(8) 0.0017(9)
O5 0.0348(7) 0.0195(8) 0.0234(6) 0.0046(6) 0.0134(5) 0.0005(6)
C6 0.0588(13) 0.0569(17) 0.0237(9) 0.0256(15) 0.0090(9) 0.0037(11)
O7 0.0309(7) 0.0400(10) 0.0398(7) -0.0031(7) 0.0219(6) -0.0066(7)
O8 0.0276(7) 0.0260(8) 0.0378(7) 0.0059(7) 0.0089(5) 0.0043(7)
C9 0.0204(8) 0.0289(11) 0.0217(8) 0.0012(9) 0.0045(6) -0.0011(9)
N10 0.0210(7) 0.0270(10) 0.0181(6) 0.0027(7) 0.0070(5) 0.0017(7)
C11 0.0240(9) 0.0212(11) 0.0229(8) -0.0007(8) 0.0072(6) -0.0004(8)
C12 0.0252(9) 0.0215(10) 0.0193(8) 0.0033(9) 0.0070(6) 0.0019(8)
C13 0.0276(9) 0.0281(12) 0.0336(9) 0.0041(10) 0.0042(7) -0.0045(10)
C14 0.0250(9) 0.0351(13) 0.0417(11) 0.0008(10) 0.0015(8) 0.0018(11)
C15 0.0236(9) 0.0386(14) 0.0443(11) 0.0089(10) 0.0119(8) 0.0143(11)
C16 0.0375(11) 0.0339(13) 0.0386(10) 0.0103(11) 0.0186(9) 0.0039(11)
C17 0.0355(10) 0.0242(11) 0.0278(9) 0.0055(9) 0.0101(7) -0.0014(9)
C18 0.0266(9) 0.0249(11) 0.0213(8) -0.0022(9) 0.0088(7) 0.0011(8)
C19 0.0283(9) 0.0232(11) 0.0186(8) -0.0009(9) 0.0089(7) 0.0024(8)
C20 0.0285(9) 0.0390(13) 0.0258(8) 0.0022(10) 0.0099(7) 0.0009(10)
C21 0.0312(10) 0.0544(17) 0.0275(10) -0.0103(11) 0.0054(8) 0.0000(11)
C22 0.0497(13) 0.0462(16) 0.0245(9) -0.0176(13) 0.0065(8) -0.0026(10)
C23 0.0595(13) 0.0305(13) 0.0267(9) -0.0037(12) 0.0149(9) -0.0036(10)
C24 0.0360(10) 0.0308(12) 0.0239(9) -0.0003(10) 0.0088(7) 0.0006(9)
O25 0.0211(6) 0.0288(8) 0.0274(6) -0.0033(6) 0.0080(5) -0.0040(6)

loop_
_atom_type_symbol
_atom_type_scat_dispersion_real
_atom_type_scat_dispersion_imag
_atom_type_scat_source
C 0.0033 0.0016 'International Tables Vol C 4.2.6.8 and 6.1.1.4'
H 0.0000 0.0000 'International Tables Vol C 4.2.6.8 and 6.1.1.4'
O 0.0106 0.0060 'International Tables Vol C 4.2.6.8 and 6.1.1.4'
N 0.0061 0.0033 'International Tables Vol C 4.2.6.8 and 6.1.1.4'

loop_
_geom_angle_atom_site_label_1
_geom_angle_atom_site_label_2
_geom_angle_atom_site_label_3
_geom_angle
_geom_angle_publ_flag
C2 C1 O5 102.60(10) no
C2 C1 C9 115.90(10) no
O5 C1 C9 110.0(2) no
C2 C1 O25 107.3(2) no
O5 C1 O25 111.10(10) no
C9 C1 O25 109.80(10) no
C1 C2 C3 101.50(10) no
C1 C2 O8 114.4(2) no
C3 C2 O8 115.9(2) no
C1 C2 H21 109.0 no
C3 C2 H21 108.1 no
O8 C2 H21 107.7 no
C2 C3 C4 103.2(2) no
C2 C3 O7 114.10(10) no
C4 C3 O7 109.8(2) no
C2 C3 H31 109.3 no
C4 C3 H31 109.9 no
O7 C3 H31 110.4 no
C3 C4 O5 105.9(2) no
C3 C4 C6 115.3(2) no
O5 C4 C6 109.3(2) no
C3 C4 H41 109.4 no
O5 C4 H41 105.1 no
C6 C4 H41 111.2 no
C4 O5 C1 108.90(10) no
C4 C6 H61 108.3 no
C4 C6 H62 106.8 no
H61 C6 H62 110.2 no
C4 C6 H63 109.4 no
H61 C6 H63 110.0 no
H62 C6 H63 112.0 no
C3 O7 H17 103.2 no
C2 O8 H24 110.6 no
C1 C9 N10 110.40(10) no
C1 C9 H91 107.2 no
N10 C9 H91 109.3 no
C1 C9 H92 109.0 no
N10 C9 H92 112.6 no
H91 C9 H92 108.2 no
C9 N10 C11 112.8(2) no
C9 N10 C18 113.90(10) no
C11 N10 C18 112.7(2) no
N10 C11 C12 112.7(2) no
N10 C11 H111 110.7 no
C12 C11 H111 110.6 no
N10 C11 H112 106.1 no
C12 C11 H112 109.3 no
H111 C11 H112 107.2 no
C11 C12 C13 120.5(2) no
C11 C12 C17 120.8(2) no
C13 C12 C17 118.6(2) no
C12 C13 C14 120.9(2) no
C12 C13 H131 119.6 no
C14 C13 H131 119.5 no
C13 C14 C15 119.8(2) no
C13 C14 H141 120.3 no
C15 C14 H141 119.9 no
C14 C15 C16 120.1(2) no
C14 C15 H151 120.0 no
C16 C15 H151 119.8 no
C15 C16 C17 119.9(2) no
C15 C16 H161 120.5 no
C17 C16 H161 119.6 no
C16 C17 C12 120.7(2) no
C16 C17 H171 118.3 no
C12 C17 H171 121.0 no
N10 C18 C19 116.1(2) no
N10 C18 H181 105.6 no
C19 C18 H181 109.0 no
N10 C18 H182 107.5 no
C19 C18 H182 110.4 no
H181 C18 H182 107.9 no
C18 C19 C20 120.7(2) no
C18 C19 C24 121.3(2) no
C20 C19 C24 118.0(2) no
C19 C20 C21 120.7(2) no
C19 C20 H201 118.8 no
C21 C20 H201 120.5 no
C20 C21 C22 120.7(2) no
C20 C21 H211 121.1 no
C22 C21 H211 118.2 no
C21 C22 C23 119.6(2) no
C21 C22 H221 120.7 no
C23 C22 H221 119.7 no
C22 C23 C24 120.0(2) no
C22 C23 H231 119.3 no
C24 C23 H231 120.6 no
C19 C24 C23 121.0(2) no
C19 C24 H241 119.5 no
C23 C24 H241 119.5 no
C1 O25 H5 107.2 no

loop_
_geom_bond_atom_site_label_1
_geom_bond_atom_site_label_2
_geom_bond_distance
_geom_bond_publ_flag
C1 C2 1.526(3) no
C1 O5 1.430(2) no
C1 C9 1.527(2) no
C1 O25 1.405(2) no
C2 C3 1.532(2) no
C2 O8 1.412(3) no
C2 H21 0.993 no
C3 C4 1.529(3) no
C3 O7 1.433(2) no
C3 H31 0.989 no
C4 O5 1.4589(19) no
C4 C6 1.512(3) no
C4 H41 0.973 no
C6 H61 0.982 no
C6 H62 0.984 no
C6 H63 1.005 no
O7 H17 0.954 no
O8 H24 0.975 no
C9 N10 1.468(2) no
C9 H91 0.985 no
C9 H92 0.966 no
N10 C11 1.469(3) no
N10 C18 1.480(2) no
C11 C12 1.516(2) no
C11 H111 0.993 no
C11 H112 0.983 no
C12 C13 1.388(3) no
C12 C17 1.389(3) no
C13 C14 1.392(3) no
C13 H131 0.980 no
C14 C15 1.382(3) no
C14 H141 0.990 no
C15 C16 1.379(3) no
C15 H151 0.965 no
C16 C17 1.395(3) no
C16 H161 0.987 no
C17 H171 0.970 no
C18 C19 1.511(3) no
C18 H181 0.988 no
C18 H182 0.995 no
C19 C20 1.396(2) no
C19 C24 1.395(3) no
C20 C21 1.387(3) no
C20 H201 0.974 no
C21 C22 1.375(4) no
C21 H211 0.978 no
C22 C23 1.384(3) no
C22 H221 0.988 no
C23 C24 1.391(3) no
C23 H231 0.980 no
C24 H241 1.003 no
O25 H5 0.939 no

loop_
_geom_hbond_atom_site_label_D
_geom_hbond_atom_site_label_H
_geom_hbond_atom_site_label_A
_geom_hbond_site_symmetry_A
_geom_hbond_distance_DH
_geom_hbond_distance_HA
_geom_hbond_distance_DA
_geom_hbond_angle_DHA
_geom_hbond_publ_flag
O25 H5 N10 . 0.94 2.06 2.6725(19) 121 yes
O7 H17 O7 2_556 0.95 2.15 3.080(2) 166 yes
O8 H24 O5 1_565 0.98 2.02 2.883(2) 147 yes

loop_
_cod_related_entry_id
_cod_related_entry_database
_cod_related_entry_code
1 ChemSpider 21173536
